data_4115333
loop_
_publ_author_name
'Christoph Janiak'
'Tobias G. Scharmann'
'Sax A. Mason'

_publ_section_title
;
 Two-Dimensional Water and Ice Layers: Neutron Diffraction Studies at 278,
 263, and 20 K
;
_journal_name_full 'Journal of the American Chemical Society'
_journal_page_first 14010
_journal_page_last 14011
_journal_paper_doi 10.1021/ja0274608
_journal_volume 124
_journal_year 2002
_chemical_compound_source 'Chem. Ber. 1994, 127, 1379'
_chemical_formula_moiety 'Ni[HB(C2H2N3)3]2, 6D2O'
_chemical_formula_sum 'C12 H14 B2 D12 N18 Ni O6'
_chemical_formula_weight 610.77
_chemical_name_common NiN33.6D2O
_chemical_name_systematic
; 
bis(hydrotris(1,2,4-triazolyl)borato)nickel(II)-
hexakis(deuterium oxide)
;
_space_group_IT_number 33
_symmetry_cell_setting orthorhombic
_symmetry_space_group_name_Hall 'P -2bc 2a'
_symmetry_space_group_name_H-M 'P 21 n b'
_atom_sites_solution_hydrogens geom
_atom_sites_solution_primary direct
_atom_sites_solution_secondary difmap
_audit_creation_method SHELXL-97
_cell_angle_alpha 90.000(6)
_cell_angle_beta 90.000(6)
_cell_angle_gamma 90.000(6)
_cell_formula_units_Z 4
_cell_length_a 10.7548(10)
_cell_length_b 20.7363(15)
_cell_length_c 11.587(2)
_cell_measurement_temperature 20(2)
_cell_volume 2584.1(5)
_computing_cell_refinement 'ILL program Rafd19'
_computing_data_collection 'ILL programs Hklgen and Mad'
_computing_data_reduction 'Retreat   (Wilkinson et al, 1988)'
_computing_structure_refinement 'SHELXL-93 (Sheldrick, 1993)'
_computing_structure_solution 'SHELXS-86 (Sheldrick, 1990)'
_diffrn_ambient_temperature 20(2)
_diffrn_measurement_device 'thermal beam instrument D19 at ILL'
_diffrn_measurement_method 'omega scans'
_diffrn_radiation_monochromator germanium
_diffrn_radiation_probe neutron
_diffrn_radiation_source 'neutron reactor'
_diffrn_radiation_type neutrons
_diffrn_radiation_wavelength 1.31430
_diffrn_reflns_av_R_equivalents 0.0271
_diffrn_reflns_av_sigmaI/netI 0.0246
_diffrn_reflns_limit_h_max 12
_diffrn_reflns_limit_h_min -4
_diffrn_reflns_limit_k_max 8
_diffrn_reflns_limit_k_min -26
_diffrn_reflns_limit_l_max 14
_diffrn_reflns_limit_l_min -12
_diffrn_reflns_number 4439
_diffrn_reflns_theta_max 55.76
_diffrn_reflns_theta_min 3.63
_exptl_absorpt_coefficient_mu 2.78
_exptl_absorpt_correction_T_max 0.6931
_exptl_absorpt_correction_T_min 0.4865
_exptl_absorpt_correction_type 'crystal dimensions; D19abs'
_exptl_crystal_colour violet
_exptl_crystal_density_diffrn 1.570
_exptl_crystal_description platelet
_exptl_crystal_F_000 1327
_exptl_crystal_size_max 4.10
_exptl_crystal_size_mid 3.80
_exptl_crystal_size_min 2.00
_refine_diff_density_max 0.567
_refine_diff_density_min -0.655
_refine_diff_density_rms 0.155
_refine_ls_abs_structure_details 'Flack H D (1983), Acta Cryst. A39, 876-881'
_refine_ls_abs_structure_Flack 0.00
_refine_ls_extinction_coef 0.00045(3)
_refine_ls_extinction_expression Fc^*^=kFc[1+0.001xFc^2^\l^3^/sin(2\q)]^-1/4^
_refine_ls_extinction_method SHELXL
_refine_ls_goodness_of_fit_all 1.155
_refine_ls_hydrogen_treatment full
_refine_ls_matrix_type full
_refine_ls_number_parameters 587
_refine_ls_number_reflns 2881
_refine_ls_number_restraints 1
_refine_ls_restrained_S_all 1.155
_refine_ls_R_factor_all 0.0289
_refine_ls_R_factor_obs 0.0285
_refine_ls_shift/esd_max -0.002
_refine_ls_shift/esd_mean 0.000
_refine_ls_structure_factor_coef Fsqd
_refine_ls_weighting_details 'w=1/[\s^2^(Fo^2^)+(0.0158P)^2^+24.5447P] where P=(Fo^2^+2Fc^2^)/3'
_refine_ls_weighting_scheme calc
_refine_ls_wR_factor_all 0.0669
_refine_ls_wR_factor_obs 0.0667
_reflns_number_observed 2861
_reflns_number_total 2881
_reflns_observed_criterion >2sigma(I)
_cod_data_source_file ja0274608-4_s1_3.cif
_cod_data_source_block 20neu
_cod_depositor_comments
;
The following automatic conversions were performed:

'_refine_ls_weighting_scheme' value 'calc
w=1/[\s^2^(Fo^2^)+(0.0158P)^2^+24.5447P] where P=(Fo^2^+2Fc^2^)/3'
was changed to 'calc'. New tag '_refine_ls_weighting_details' was
created. The value of the new tag was set to
'w=1/[\s^2^(Fo^2^)+(0.0158P)^2^+24.5447P] where P=(Fo^2^+2Fc^2^)/3'.

Automatic conversion script
Id: cif_fix_values 3143 2015-03-26 13:38:13Z robertas 
;
_cod_original_cell_volume 2584.0(5)
_cod_database_code 4115333

loop_
_symmetry_equiv_pos_as_xyz
'x, y, z'
'x+1/2, -y, -z'
'x+1/2, -y+1/2, z+1/2'
'x, y+1/2, -z+1/2'

loop_
_atom_site_aniso_label
_atom_site_aniso_U_11
_atom_site_aniso_U_22
_atom_site_aniso_U_33
_atom_site_aniso_U_23
_atom_site_aniso_U_13
_atom_site_aniso_U_12
Ni 0.0038(6) 0.0027(5) 0.0020(5) -0.0005(4) 0.0006(5) 0.0001(6)
B1 0.003(2) 0.0015(11) 0.0028(12) -0.0019(10) 0.0002(12) -0.0009(10)
H1 0.025(3) 0.016(2) 0.014(3) -0.005(2) -0.003(2) -0.002(2)
N11 0.0088(10) 0.0038(7) 0.0030(7) -0.0003(6) 0.0011(7) 0.0001(7)
N12 0.0092(10) 0.0034(6) 0.0041(7) 0.0002(6) -0.0003(7) -0.0006(7)
C11 0.012(2) 0.0040(10) 0.0043(10) 0.0005(8) -0.0011(11) -0.0008(11)
H11 0.037(4) 0.010(2) 0.018(2) -0.003(2) -0.001(3) -0.005(3)
N13 0.0091(10) 0.0056(7) 0.0048(7) 0.0016(6) -0.0005(7) 0.0008(7)
C12 0.0067(13) 0.0048(9) 0.0043(10) 0.0002(9) -0.0007(10) 0.0011(10)
H12 0.047(5) 0.028(3) 0.018(3) -0.004(2) 0.003(3) -0.002(3)
N14 0.0065(10) 0.0045(7) 0.0045(7) -0.0014(6) -0.0009(7) 0.0016(7)
N15 0.0060(10) 0.0052(7) 0.0053(7) -0.0011(6) -0.0021(7) 0.0011(7)
C13 0.0058(13) 0.0053(10) 0.0066(11) -0.0025(9) -0.0039(11) 0.0009(10)
H13 0.022(3) 0.024(3) 0.020(3) -0.010(2) -0.012(3) 0.003(2)
N16 0.0082(10) 0.0060(7) 0.0087(8) -0.0006(7) -0.0014(7) 0.0030(7)
C14 0.0040(13) 0.0058(11) 0.0074(11) -0.0004(9) 0.0001(9) 0.0006(9)
H14 0.035(4) 0.028(3) 0.030(3) -0.013(3) 0.000(3) 0.007(3)
N17 0.0065(10) 0.0041(8) 0.0052(7) -0.0006(6) 0.0021(7) -0.0011(7)
N18 0.0053(10) 0.0035(7) 0.0052(7) -0.0012(6) 0.0005(7) -0.0017(7)
C15 0.0051(14) 0.0051(11) 0.0057(11) -0.0007(9) 0.0015(10) -0.0026(10)
H15 0.019(3) 0.022(3) 0.022(3) -0.008(2) 0.009(2) -0.003(2)
N19 0.0068(10) 0.0055(7) 0.0083(7) -0.0004(6) 0.0021(7) -0.0029(7)
C16 0.0081(15) 0.0040(11) 0.0063(11) -0.0008(9) 0.0015(10) -0.0022(10)
H16 0.045(5) 0.025(3) 0.030(3) -0.007(3) 0.000(3) -0.006(3)
B2 0.0028(15) 0.0029(10) 0.0017(11) -0.0006(9) 0.0013(13) -0.0003(12)
H2 0.026(3) 0.016(2) 0.014(2) -0.004(2) -0.004(3) -0.001(2)
N21 0.0076(10) 0.0035(7) 0.0032(7) 0.0007(5) -0.0005(8) 0.0004(7)
N22 0.0069(9) 0.0044(6) 0.0028(7) -0.0005(5) 0.0001(8) 0.0000(7)
C21 0.0079(14) 0.0037(10) 0.0045(10) 0.0001(7) 0.0004(11) 0.0014(10)
H21 0.029(3) 0.009(2) 0.024(2) -0.002(2) -0.001(3) 0.006(3)
N23 0.0099(10) 0.0056(7) 0.0047(7) 0.0015(5) 0.0006(8) -0.0003(8)
C22 0.0097(14) 0.0044(9) 0.0045(10) 0.0009(8) -0.0004(11) -0.0003(11)
H22 0.042(4) 0.028(3) 0.023(3) -0.004(2) -0.001(3) -0.003(3)
N24 0.0044(10) 0.0054(7) 0.0056(7) -0.0006(6) 0.0009(7) 0.0001(7)
N25 0.0053(10) 0.0034(8) 0.0066(7) -0.0009(6) 0.0006(7) 0.0003(6)
C23 0.0048(14) 0.0063(11) 0.0085(11) -0.0020(9) -0.0015(10) 0.0008(10)
H23 0.023(4) 0.023(3) 0.027(3) -0.010(2) -0.012(3) -0.001(2)
N26 0.0053(10) 0.0054(8) 0.0100(8) -0.0014(6) -0.0012(7) 0.0009(7)
C24 0.0060(14) 0.0039(11) 0.0083(11) -0.0015(9) -0.0022(10) 0.0023(10)
H24 0.028(4) 0.022(3) 0.038(3) -0.007(3) -0.002(3) 0.003(3)
N27 0.0054(10) 0.0046(7) 0.0041(7) -0.0004(6) 0.0003(7) -0.0010(7)
N28 0.0059(10) 0.0049(8) 0.0056(7) -0.0011(6) 0.0002(7) -0.0007(7)
C25 0.0037(12) 0.0060(11) 0.0063(11) -0.0033(9) 0.0005(10) 0.0001(9)
H25 0.023(3) 0.021(3) 0.017(3) -0.006(2) 0.007(2) -0.002(2)
N29 0.0046(10) 0.0075(8) 0.0083(8) -0.0005(6) 0.0007(7) -0.0014(7)
C26 0.0068(15) 0.0044(11) 0.0057(11) 0.0001(9) 0.0014(10) -0.0018(10)
H26 0.034(4) 0.028(3) 0.030(3) -0.008(3) 0.005(3) -0.007(3)
O1 0.004(2) 0.0069(11) 0.0110(13) -0.0006(10) -0.0009(12) -0.002(2)
D11 0.022(2) 0.028(2) 0.030(2) 0.0009(14) -0.0029(15) 0.003(2)
D12 0.024(2) 0.025(2) 0.026(2) 0.0009(13) -0.002(2) 0.000(2)
O2 0.013(2) 0.0083(12) 0.0084(15) 0.0005(12) -0.0005(14) -0.0031(12)
D21 0.030(2) 0.030(2) 0.029(2) 0.0029(15) 0.002(2) -0.003(2)
D22 0.034(2) 0.028(2) 0.026(2) -0.0043(13) -0.003(2) -0.0024(15)
O3 0.004(2) 0.0075(11) 0.0097(12) 0.0017(10) -0.0007(14) 0.003(2)
D31 0.025(2) 0.023(2) 0.026(2) -0.0014(14) 0.003(2) -0.002(2)
D32 0.025(2) 0.022(2) 0.026(2) 0.0014(14) 0.002(2) 0.002(2)
O4 0.012(2) 0.0089(12) 0.0066(13) -0.0026(11) -0.0025(14) 0.0019(13)
D41 0.029(2) 0.0273(14) 0.025(2) -0.0025(14) -0.001(2) 0.003(2)
D42 0.029(2) 0.030(2) 0.029(2) -0.0005(14) -0.002(2) 0.002(2)
O5 0.009(2) 0.0147(14) 0.008(2) -0.0009(11) -0.0010(15) -0.0004(13)
D51 0.030(2) 0.026(2) 0.029(2) 0.0009(14) -0.001(2) -0.003(2)
D52 0.032(2) 0.029(2) 0.026(2) 0.0002(14) 0.003(2) 0.004(2)
O6 0.017(2) 0.0112(13) 0.0044(12) -0.0057(12) 0.001(2) -0.0036(12)
D61 0.031(2) 0.025(2) 0.023(2) -0.0012(13) 0.002(2) -0.0030(15)
D62 0.042(2) 0.031(2) 0.030(2) -0.001(2) 0.002(2) 0.000(2)

loop_
_atom_site_label
_atom_site_type_symbol
_atom_site_fract_x
_atom_site_fract_y
_atom_site_fract_z
_atom_site_U_iso_or_equiv
_atom_site_thermal_displace_type
_atom_site_occupancy
_atom_site_calc_flag
Ni Ni 0.5265(2) 0.24499(6) -0.00058(14) 0.0028(2) Uani 1 d
B1 B 0.5504(3) 0.35995(13) 0.1832(2) 0.0025(6) Uani 1 d
H1 H 0.5578(7) 0.4027(3) 0.2526(4) 0.0183(12) Uani 1 d
N11 N 0.5472(2) 0.29331(8) 0.24227(14) 0.0052(4) Uani 1 d
N12 N 0.5392(2) 0.23817(7) 0.17785(14) 0.0056(4) Uani 1 d
C11 C 0.5342(3) 0.19102(11) 0.2544(2) 0.0067(5) Uani 1 d
H11 H 0.5275(8) 0.1414(2) 0.2280(5) 0.0214(13) Uani 1 d
N13 N 0.5378(2) 0.21203(8) 0.36520(14) 0.0065(4) Uani 1 d
C12 C 0.5453(3) 0.27600(11) 0.3537(2) 0.0053(5) Uani 1 d
H12 H 0.5499(9) 0.3101(3) 0.4240(5) 0.031(2) Uani 1 d
N14 N 0.4298(2) 0.36556(8) 0.11198(15) 0.0052(4) Uani 1 d
N15 N 0.4005(2) 0.32032(9) 0.0302(2) 0.0055(4) Uani 1 d
C13 C 0.2921(3) 0.33938(12) -0.0119(2) 0.0059(5) Uani 1 d
H13 H 0.2438(7) 0.3132(3) -0.0767(5) 0.0222(13) Uani 1 d
N16 N 0.2490(2) 0.39401(9) 0.0389(2) 0.0076(4) Uani 1 d
C14 C 0.3381(3) 0.40904(12) 0.1144(2) 0.0057(5) Uani 1 d
H14 H 0.3395(8) 0.4506(3) 0.1718(6) 0.031(2) Uani 1 d
N17 N 0.6592(2) 0.36057(8) 0.0957(2) 0.0053(4) Uani 1 d
N18 N 0.6655(2) 0.31532(9) 0.0106(2) 0.0047(4) Uani 1 d
C15 C 0.7618(3) 0.33264(12) -0.0534(2) 0.0053(5) Uani 1 d
H15 H 0.7924(7) 0.3059(3) -0.1275(5) 0.0212(12) Uani 1 d
N19 N 0.8178(2) 0.38747(9) -0.0152(2) 0.0069(4) Uani 1 d
C16 C 0.7505(3) 0.40307(12) 0.0777(2) 0.0061(5) Uani 1 d
H16 H 0.7643(9) 0.4442(3) 0.1328(6) 0.033(2) Uani 1 d
B2 B 0.5129(3) 0.13037(12) -0.1839(2) 0.0024(5) Uani 1 d
H2 H 0.5064(7) 0.0873(2) -0.2539(4) 0.0186(11) Uani 1 d
N21 N 0.5143(2) 0.19728(7) -0.24305(13) 0.0048(3) Uani 1 d
N22 N 0.5152(2) 0.25248(7) -0.17841(14) 0.0047(3) Uani 1 d
C21 C 0.5150(3) 0.30003(11) -0.2553(2) 0.0054(5) Uani 1 d
H21 H 0.5125(7) 0.3505(2) -0.2298(5) 0.0203(12) Uani 1 d
N23 N 0.5144(2) 0.27892(8) -0.36613(14) 0.0067(4) Uani 1 d
C22 C 0.5136(3) 0.21474(10) -0.3546(2) 0.0062(5) Uani 1 d
H22 H 0.5123(9) 0.1809(3) -0.4242(5) 0.0309(14) Uani 1 d
N24 N 0.6307(2) 0.12516(9) -0.1080(2) 0.0051(4) Uani 1 d
N25 N 0.6543(2) 0.17158(8) -0.0274(2) 0.0051(4) Uani 1 d
C23 C 0.7566(3) 0.15173(13) 0.0251(2) 0.0065(5) Uani 1 d
H23 H 0.8023(7) 0.1794(3) 0.0927(5) 0.0243(14) Uani 1 d
N26 N 0.8008(2) 0.09528(9) -0.0165(2) 0.0069(4) Uani 1 d
C24 C 0.7188(3) 0.08002(12) -0.0993(2) 0.0060(5) Uani 1 d
H24 H 0.7217(8) 0.0373(3) -0.1531(6) 0.0293(15) Uani 1 d
N27 N 0.3995(2) 0.12904(8) -0.10162(15) 0.0047(4) Uani 1 d
N28 N 0.3874(2) 0.17428(9) -0.0164(2) 0.0055(4) Uani 1 d
C25 C 0.2851(3) 0.15749(13) 0.0394(2) 0.0054(5) Uani 1 d
H25 H 0.2495(7) 0.1847(3) 0.1117(5) 0.0206(12) Uani 1 d
N29 N 0.2293(2) 0.10449(10) -0.0045(2) 0.0068(4) Uani 1 d
C26 C 0.3039(3) 0.08809(12) -0.0916(2) 0.0056(5) Uani 1 d
H26 H 0.2910(8) 0.0474(3) -0.1485(6) 0.031(2) Uani 1 d
O1 O 0.5406(3) 0.03099(13) 0.4868(3) 0.0075(6) Uani 1 d
D11 D 0.4711(4) 0.0602(2) 0.4769(3) 0.0265(8) Uani 1 d
D12 D 0.6087(4) 0.0590(2) 0.5140(3) 0.0251(8) Uani 1 d
O2 O 0.4522(4) -0.04886(14) 0.6788(3) 0.0099(6) Uani 1 d
D21 D 0.4908(4) -0.0228(2) 0.6193(3) 0.0298(8) Uani 1 d
D22 D 0.4898(4) -0.0378(2) 0.7522(3) 0.0293(8) Uani 1 d
O3 O 0.5147(3) -0.03560(13) -0.0822(2) 0.0071(5) Uani 1 d
D31 D 0.4435(4) -0.0581(2) -0.0480(3) 0.0247(7) Uani 1 d
D32 D 0.5865(4) -0.0611(2) -0.0590(3) 0.0244(8) Uani 1 d
O4 O 0.5126(4) 0.05003(13) 0.1127(3) 0.0090(6) Uani 1 d
D41 D 0.5159(4) 0.0227(2) 0.0450(3) 0.0270(7) Uani 1 d
D42 D 0.5875(4) 0.0412(2) 0.1559(4) 0.0294(8) Uani 1 d
O5 O 0.6975(4) 0.0354(2) 0.2765(3) 0.0107(6) Uani 1 d
D51 D 0.7822(4) 0.0467(2) 0.2981(3) 0.0280(8) Uani 1 d
D52 D 0.6476(4) 0.0356(2) 0.3460(3) 0.0289(8) Uani 1 d
O6 O 0.3006(3) 0.04323(15) 0.2506(3) 0.0110(7) Uani 1 d
D61 D 0.3751(4) 0.0476(2) 0.2025(3) 0.0264(7) Uani 1 d
D62 D 0.3180(4) 0.0638(2) 0.3218(4) 0.0344(9) Uani 1 d

loop_
_geom_angle_atom_site_label_1
_geom_angle_atom_site_label_2
_geom_angle_atom_site_label_3
_geom_angle
N22 Ni N25 86.82(10)
N22 Ni N12 179.41(14)
N25 Ni N12 93.18(11)
N22 Ni N18 92.93(10)
N25 Ni N18 92.71(13)
N12 Ni N18 86.48(10)
N22 Ni N15 94.35(11)
N25 Ni N15 178.36(14)
N12 Ni N15 85.63(10)
N18 Ni N15 86.09(9)
N22 Ni N28 85.65(10)
N25 Ni N28 86.93(8)
N12 Ni N28 94.95(11)
N18 Ni N28 178.55(12)
N15 Ni N28 94.30(13)
N14 B1 N11 106.7(2)
N14 B1 N17 106.5(2)
N11 B1 N17 108.3(2)
N14 B1 H1 111.0(4)
N11 B1 H1 111.5(3)
N17 B1 H1 112.5(4)
C12 N11 N12 107.5(2)
C12 N11 B1 131.9(2)
N12 N11 B1 120.5(2)
C11 N12 N11 104.8(2)
C11 N12 Ni 135.7(2)
N11 N12 Ni 119.37(12)
N12 C11 N13 113.4(2)
N12 C11 H11 121.3(4)
N13 C11 H11 125.3(4)
C12 N13 C11 103.1(2)
N13 C12 N11 111.3(2)
N13 C12 H12 125.4(4)
N11 C12 H12 123.4(4)
C14 N14 N15 107.9(2)
C14 N14 B1 131.3(2)
N15 N14 B1 120.8(2)
C13 N15 N14 104.6(2)
C13 N15 Ni 136.7(2)
N14 N15 Ni 118.6(2)
N15 C13 N16 112.9(2)
N15 C13 H13 122.6(4)
N16 C13 H13 124.5(5)
C14 N16 C13 103.5(2)
N16 C14 N14 111.0(2)
N16 C14 H14 126.5(5)
N14 C14 H14 122.5(5)
C16 N17 N18 107.8(2)
C16 N17 B1 131.6(2)
N18 N17 B1 120.4(2)
C15 N18 N17 104.9(2)
C15 N18 Ni 135.5(2)
N17 N18 Ni 119.3(2)
N18 C15 N19 113.0(2)
N18 C15 H15 123.2(4)
N19 C15 H15 123.8(4)
C16 N19 C15 103.0(2)
N17 C16 N19 111.3(2)
N17 C16 H16 122.1(5)
N19 C16 H16 126.5(5)
N24 B2 N21 107.9(2)
N24 B2 N27 107.1(2)
N21 B2 N27 107.2(2)
N24 B2 H2 112.1(4)
N21 B2 H2 111.5(3)
N27 B2 H2 110.8(4)
C22 N21 N22 107.5(2)
C22 N21 B2 131.9(2)
N22 N21 B2 120.5(2)
C21 N22 N21 104.7(2)
C21 N22 Ni 136.30(15)
N21 N22 Ni 118.86(12)
N22 C21 N23 113.3(2)
N22 C21 H21 122.2(4)
N23 C21 H21 124.5(4)
C22 N23 C21 103.1(2)
N23 C22 N21 111.4(2)
N23 C22 H22 125.3(4)
N21 C22 H22 123.3(4)
C24 N24 N25 108.1(2)
C24 N24 B2 132.3(2)
N25 N24 B2 119.5(2)
C23 N25 N24 104.4(2)
C23 N25 Ni 135.3(2)
N24 N25 Ni 119.8(2)
N25 C23 N26 113.4(2)
N25 C23 H23 122.9(5)
N26 C23 H23 123.6(5)
C24 N26 C23 103.2(2)
N24 C24 N26 110.8(2)
N24 C24 H24 123.4(5)
N26 C24 H24 125.8(5)
C26 N27 N28 107.4(2)
C26 N27 B2 132.0(2)
N28 N27 B2 120.5(2)
C25 N28 N27 104.5(2)
C25 N28 Ni 137.1(2)
N27 N28 Ni 118.2(2)
N28 C25 N29 113.6(2)
N28 C25 H25 122.4(4)
N29 C25 H25 124.0(4)
C26 N29 C25 103.0(2)
N29 C26 N27 111.5(2)
N29 C26 H26 125.8(5)
N27 C26 H26 122.8(5)
D11 O1 D12 104.0(4)
D22 O2 D21 108.4(5)
D32 O3 D31 104.4(3)
D42 O4 D41 106.1(5)
D52 O5 D51 107.7(4)
D62 O6 D61 106.9(5)

loop_
_geom_bond_atom_site_label_1
_geom_bond_atom_site_label_2
_geom_bond_distance
Ni N22 2.070(2)
Ni N25 2.074(3)
Ni N12 2.077(2)
Ni N18 2.093(3)
Ni N15 2.098(3)
Ni N28 2.102(3)
B1 N14 1.542(4)
B1 N11 1.542(3)
B1 N17 1.549(4)
B1 H1 1.198(5)
N11 C12 1.341(3)
N11 N12 1.368(2)
N12 C11 1.321(3)
C11 N13 1.356(3)
C11 H11 1.076(5)
N13 C12 1.336(3)
C12 H12 1.080(6)
N14 C14 1.337(3)
N14 N15 1.370(3)
N15 C13 1.325(4)
C13 N16 1.358(3)
C13 H13 1.062(6)
N16 C14 1.334(4)
C14 H14 1.088(6)
N17 C16 1.336(3)
N17 N18 1.363(2)
N18 C15 1.323(3)
C15 N19 1.361(3)
C15 H15 1.074(6)
N19 C16 1.336(3)
C16 H16 1.075(7)
B2 N24 1.546(4)
B2 N21 1.547(3)
B2 N27 1.548(4)
B2 H2 1.209(5)
N21 C22 1.342(3)
N21 N22 1.368(2)
N22 C21 1.328(3)
C21 N23 1.357(3)
C21 H21 1.087(5)
N23 C22 1.338(3)
C22 H22 1.070(6)
N24 C24 1.335(3)
N24 N25 1.365(3)
N25 C23 1.323(4)
C23 N26 1.352(3)
C23 H23 1.088(6)
N26 C24 1.341(4)
C24 H24 1.084(7)
N27 C26 1.339(3)
N27 N28 1.369(3)
N28 C25 1.323(4)
C25 N29 1.351(3)
C25 H25 1.080(6)
N29 C26 1.334(4)
C26 H26 1.080(7)
O1 D11 0.969(5)
O1 D12 0.986(5)
O2 D22 0.968(5)
O2 D21 0.969(5)
O3 D32 0.973(5)
O3 D31 0.981(5)
O4 D42 0.966(5)
O4 D41 0.968(4)
O5 D52 0.969(5)
O5 D51 0.974(6)
O6 D62 0.947(5)
O6 D61 0.980(5)
